data_7708300
loop_
_publ_author_name
'Damoc, Madalin'
'Stoica, Alexandru-Constantin'
'Dascalu, Mihaela'
'Asandulesa, Mihai'
'Shova, Sergiu'
'Cazacu, Maria'

_publ_section_title
;
 Dual crystalline-amorphous salen-metal complexes behave like nematic
 droplets with AIEgens vistas.
;
_journal_name_full 'Dalton transactions (Cambridge, England : 2003)'
_journal_paper_doi 10.1039/d1dt01980e
_journal_year 2021
_chemical_formula_moiety '2(C24 H30 Cl4 N2 Ni O3 Si2)'
_chemical_formula_sum 'C48 H60 Cl8 N4 Ni2 O6 Si4'
_chemical_formula_weight 1302.38
_space_group_crystal_system monoclinic
_space_group_IT_number 14
_space_group_name_Hall '-P 2ybc'
_space_group_name_H-M_alt 'P 1 21/c 1'
_atom_sites_solution_hydrogens geom
_atom_sites_solution_primary iterative
_audit_creation_date 2021-07-30
_audit_creation_method
;
Olex2 1.2
(compiled 2018.05.29 svn.r3508 for OlexSys, GUI svn.r5506)
;
_audit_update_record
;
2021-08-01 deposited with the CCDC.	2021-08-20 downloaded from the CCDC.
;
_cell_angle_alpha 90
_cell_angle_beta 108.105(9)
_cell_angle_gamma 90
_cell_formula_units_Z 4
_cell_length_a 15.2553(12)
_cell_length_b 23.7162(17)
_cell_length_c 17.6798(13)
_cell_measurement_reflns_used 5287
_cell_measurement_temperature 293(2)
_cell_measurement_theta_max 23.6640
_cell_measurement_theta_min 1.7840
_cell_volume 6079.8(8)
_computing_cell_refinement 'CrysAlisPro 1.171.38.46 (Rigaku OD, 2015)'
_computing_data_collection 'CrysAlisPro 1.171.38.46 (Rigaku OD, 2015)'
_computing_data_reduction 'CrysAlisPro 1.171.38.46 (Rigaku OD, 2015)'
_computing_molecular_graphics 'Olex2 (Dolomanov et al., 2009)'
_computing_publication_material 'Olex2 (Dolomanov et al., 2009)'
_computing_structure_refinement 'ShelXL (Sheldrick, 2015)'
_computing_structure_solution 'olex2.solve (Bourhis et al., 2015)'
_diffrn_ambient_temperature 293(2)
_diffrn_detector 'CCD plate'
_diffrn_detector_area_resol_mean 8.0797
_diffrn_detector_type Eos
_diffrn_measured_fraction_theta_full 1.000
_diffrn_measured_fraction_theta_max 1.000
_diffrn_measurement_details
;
List of Runs (angles in degrees, time in seconds):

  # Type    Start    End  Width  t~exp~   \w     \q     \k     \f   Frames
#--------------------------------------------------------------------------
  1  \w     33.00  65.00   1.00    6.00    --   17.79-178.00 -60.00   32
  2  \w     10.00  74.00   1.00    6.00    --   17.79  57.00  30.00   64
  3  \w      3.00  84.00   1.00    6.00    --   17.79  57.00 -60.00   81
  4  \w     60.00  85.00   1.00    6.00    --   17.79  77.00-120.00   25
  5  \w     35.00  89.00   1.00    6.00    --   17.79 178.00-120.00   54
  6  \w     38.00  75.00   1.00    6.00    --   17.79 178.00 150.00   37
;
_diffrn_measurement_device 'four-circle diffractometer'
_diffrn_measurement_device_type 'Xcalibur, Eos'
_diffrn_measurement_method '\w scans'
_diffrn_orient_matrix_type 'CrysAlisPro convention (1999,Acta A55,543-557)'
_diffrn_orient_matrix_UB_11 0.0254650000
_diffrn_orient_matrix_UB_12 0.0017191000
_diffrn_orient_matrix_UB_13 0.0409817000
_diffrn_orient_matrix_UB_21 0.0382884000
_diffrn_orient_matrix_UB_22 -0.0128383000
_diffrn_orient_matrix_UB_23 -0.0077308000
_diffrn_orient_matrix_UB_31 0.0166871000
_diffrn_orient_matrix_UB_32 0.0269889000
_diffrn_orient_matrix_UB_33 -0.0063007000
_diffrn_radiation_monochromator graphite
_diffrn_radiation_probe x-ray
_diffrn_radiation_type 'Mo K\a'
_diffrn_radiation_wavelength 0.71073
_diffrn_reflns_av_R_equivalents 0.0686
_diffrn_reflns_av_unetI/netI 0.0978
_diffrn_reflns_Laue_measured_fraction_full 1.000
_diffrn_reflns_Laue_measured_fraction_max 1.000
_diffrn_reflns_limit_h_max 18
_diffrn_reflns_limit_h_min -16
_diffrn_reflns_limit_k_max 22
_diffrn_reflns_limit_k_min -28
_diffrn_reflns_limit_l_max 14
_diffrn_reflns_limit_l_min -21
_diffrn_reflns_number 31505
_diffrn_reflns_point_group_measured_fraction_full 1.000
_diffrn_reflns_point_group_measured_fraction_max 1.000
_diffrn_reflns_theta_full 25.025
_diffrn_reflns_theta_max 25.025
_diffrn_reflns_theta_min 1.485
_diffrn_source 'fine-focus sealed X-ray tube'
_diffrn_source_type 'Enhance (Mo) X-ray Source'
_exptl_absorpt_coefficient_mu 1.097
_exptl_absorpt_correction_T_max 1.00000
_exptl_absorpt_correction_T_min 0.76476
_exptl_absorpt_correction_type multi-scan
_exptl_absorpt_process_details
;
CrysAlisPro 1.171.38.46 (Rigaku Oxford Diffraction, 2015)
Empirical absorption correction using spherical harmonics,
 implemented in SCALE3 ABSPACK scaling algorithm.
;
_exptl_crystal_colour 'clear light brown'
_exptl_crystal_colour_lustre clear
_exptl_crystal_colour_modifier light
_exptl_crystal_colour_primary brown
_exptl_crystal_density_diffrn 1.423
_exptl_crystal_description prism
_exptl_crystal_F_000 2688
_exptl_crystal_size_max 0.5
_exptl_crystal_size_mid 0.4
_exptl_crystal_size_min 0.2
_refine_diff_density_max 0.459
_refine_diff_density_min -0.375
_refine_diff_density_rms 0.079
_refine_ls_extinction_method none
_refine_ls_goodness_of_fit_ref 1.043
_refine_ls_hydrogen_treatment constr
_refine_ls_matrix_type full
_refine_ls_number_parameters 658
_refine_ls_number_reflns 10737
_refine_ls_number_restraints 9
_refine_ls_restrained_S_all 1.043
_refine_ls_R_factor_all 0.1354
_refine_ls_R_factor_gt 0.0727
_refine_ls_shift/su_max 0.001
_refine_ls_shift/su_mean 0.000
_refine_ls_structure_factor_coef Fsqd
_refine_ls_weighting_details 'w=1/[\s^2^(Fo^2^)+(0.0359P)^2^+5.0777P] where P=(Fo^2^+2Fc^2^)/3'
_refine_ls_weighting_scheme calc
_refine_ls_wR_factor_gt 0.1202
_refine_ls_wR_factor_ref 0.1474
_reflns_Friedel_coverage 0.000
_reflns_number_gt 6217
_reflns_number_total 10737
_reflns_threshold_expression 'I > 2\s(I)'
_cod_data_source_file d1dt01980e2.cif
_cod_data_source_block md_4276_mada
_cod_database_code 7708300
_shelx_shelxl_version_number 2018/3
_chemical_oxdiff_formula C30H30N2Cl2Si2Ni2
_chemical_oxdiff_usercomment DS-109
_shelx_space_group_comment
;
The symmetry employed for this shelxl refinement is uniquely defined
by the following loop, which should always be used as a source of
symmetry information in preference to the above space-group names.
They are only intended as comments.
;
_shelx_estimated_absorpt_t_max 0.811
_shelx_estimated_absorpt_t_min 0.610
_reflns_odcompleteness_completeness 99.94
_reflns_odcompleteness_iscentric 1
_reflns_odcompleteness_theta 26.32
_olex2_refinement_description
;
1. Others
 Fixed Uiso: H3A(0.082) H5A(0.06) H7A(0.065) H8AA(0.067) H8AB(0.067)
 H9AA(0.065) H9AB(0.065) H10E(0.076) H10F(0.076) H11D(0.173) H11E(0.173)
 H11F(0.173) H12D(0.145) H12E(0.145) H12F(0.145) H13D(0.149) H13E(0.149)
 H13F(0.149) H14D(0.165) H14E(0.165) H14F(0.165) H15C(0.074) H15D(0.074)
 H16C(0.074) H16D(0.074) H17C(0.067) H17D(0.067) H18A(0.065) H20A(0.083)
 H22A(0.091) H3B(0.093) H5B(0.085) H7B(0.077) H8BA(0.08) H8BB(0.08) H8BC(0.08)
 H8BD(0.08) H9BA(0.084) H9BB(0.084) H9XA(0.084) H9XB(0.084) H10A(0.084)
 H10B(0.084) H10C(0.084) H10D(0.084) H11A(0.218) H11B(0.218) H11C(0.218)
 H12A(0.165) H12B(0.165) H12C(0.165) H13A(0.201) H13B(0.201) H13C(0.201)
 H14A(0.196) H14B(0.196) H14C(0.196) H15A(0.082) H15B(0.082) H16A(0.074)
 H16B(0.074) H17A(0.069) H17B(0.069) H18B(0.063) H20B(0.064) H22B(0.086)
 Fixed X: H3A(0.339772) H5A(0.405547) H7A(0.441648) H8AA(0.457399)
 H8AB(0.375437) H9AA(0.46877) H9AB(0.507339) H10E(0.576818) H10F(0.61937)
 H11D(0.772648) H11E(0.803764) H11F(0.818504) H12D(0.716249) H12E(0.702123)
 H12F(0.616788) H13D(0.746022) H13E(0.680426) H13F(0.676296) H14D(0.556177)
 H14E(0.594257) H14F(0.662745) H15C(0.435245) H15D(0.464206) H16C(0.485186)
 H16D(0.492377) H17C(0.331915) H17D(0.35264) H18A(0.240376) H20A(0.124793)
 H22A(0.09675) H3B(0.579634) H5B(0.407105) H7B(0.25326) H8BA(0.118892)
 H8BB(0.114666) H8BC(0.130684) H8BD(0.090877) H9BA(-0.00655) H9BB(0.076508)
 H9XA(0.033135) H9XB(-0.023016) H10A(0.015751) H10B(0.080557) H10C(0.078757)
 H10D(0.012728) H11A(-0.032162) H11B(-0.112195) H11C(-0.134123) H12A(-0.231573)
 H12B(-0.193663) H12C(-0.173586) H13A(0.029959) H13B(-0.076665) H13C(-0.022894)
 H14A(-0.154962) H14B(-0.207249) H14C(-0.171216) H15A(0.036975) H15B(0.04096)
 H16A(0.148702) H16B(0.155661) H17A(0.214816) H17B(0.277853) H18B(0.172418)
 H20B(0.140624) H22B(0.078566)
 Fixed Y: H3A(0.555071) H5A(0.398483) H7A(0.378638) H8AA(0.344191)
 H8AB(0.357374) H9AA(0.42748) H9AB(0.366395) H10E(0.439845) H10F(0.381296)
 H11D(0.488152) H11E(0.427212) H11F(0.477629) H12D(0.423475) H12E(0.368934)
 H12F(0.399348) H13D(0.603349) H13E(0.65414) H13F(0.624821) H14D(0.540797)
 H14E(0.602637) H14F(0.551667) H15C(0.5631) H15D(0.626428) H16C(0.566496)
 H16D(0.631975) H17C(0.635772) H17D(0.612148) H18A(0.589622) H20A(0.557137)
 H22A(0.391217) H3B(0.237422) H5B(0.281733) H7B(0.308138) H8BA(0.342374)
 H8BB(0.394907) H8BC(0.366538) H8BD(0.385329) H9BA(0.316185) H9BB(0.274191)
 H9XA(0.338102) H9XB(0.348446) H10A(0.312502) H10B(0.260931) H10C(0.248838)
 H10D(0.259171) H11A(0.144625) H11B(0.169831) H11C(0.14197) H12A(0.253622)
 H12B(0.280632) H12C(0.309354) H13A(0.137737) H13B(0.127549) H13C(0.151958)
 H14A(0.253921) H14B(0.225154) H14C(0.287182) H15A(0.308039) H15B(0.277464)
 H16A(0.244646) H16B(0.218443) H17A(0.303579) H17B(0.28063) H18B(0.387194)
 H20B(0.485233) H22B(0.584725)
 Fixed Z: H3A(0.369384) H5A(0.451674) H7A(0.592177) H8AA(0.702741)
 H8AB(0.735946) H9AA(0.82017) H9AB(0.841628) H10E(0.749619) H10F(0.782454)
 H11D(0.830584) H11E(0.86192) H11F(0.921929) H12D(1.019886) H12E(0.967361)
 H12F(0.980531) H13D(0.93572) H13E(0.936189) H13F(0.855683) H14D(1.034656)
 H14E(1.047287) H14F(1.059938) H15C(0.872626) H15D(0.886448) H16C(0.756799)
 H16D(0.768314) H17C(0.749793) H17D(0.674082) H18A(0.791935) H20A(0.842711)
 H22A(0.874624) H3B(0.467583) H5B(0.256065) H7B(0.241686) H8BA(0.207445)
 H8BB(0.260014) H8BC(0.212024) H8BD(0.280186) H9BA(0.20044) H9BB(0.216721)
 H9XA(0.328689) H9XB(0.239151) H10A(0.342413) H10B(0.345045) H10C(0.291321)
 H10D(0.205059) H11A(0.25164) H11B(0.18108) H11C(0.253572) H12A(0.259251)
 H12B(0.194697) H12C(0.278227) H13A(0.507778) H13B(0.484542) H13C(0.56857)
 H14A(0.535519) H14B(0.454161) H14C(0.455702) H15A(0.501959) H15B(0.581217)
 H16A(0.485956) H16B(0.568887) H17A(0.631837) H17B(0.583459) H18B(0.615351)
 H20B(0.626512) H22B(0.434074)
;
_olex2_submission_special_instructions 'No special instructions were received'
_oxdiff_exptl_absorpt_empirical_details
;
Empirical correction (ABSPACK) includes:
- Absorption correction using spherical harmonics
- Frame scaling
;
_oxdiff_exptl_absorpt_empirical_full_max 1.204
_oxdiff_exptl_absorpt_empirical_full_min 0.878

loop_
_space_group_symop_operation_xyz
'x, y, z'
'-x, y+1/2, -z+1/2'
'-x, -y, -z'
'x, -y-1/2, z-1/2'

loop_
_atom_site_label
_atom_site_type_symbol
_atom_site_fract_x
_atom_site_fract_y
_atom_site_fract_z
_atom_site_U_iso_or_equiv
_atom_site_adp_type
_atom_site_occupancy
_atom_site_site_symmetry_order
_atom_site_calc_flag
_atom_site_refinement_flags_posn
_atom_site_refinement_flags_adp
_atom_site_refinement_flags_occupancy
_atom_site_disorder_assembly
_atom_site_disorder_group
Ni1A Ni 0.34309(4) 0.48514(3) 0.69322(4) 0.0475(2) Uani 1 1 d . . . . .
Cl1A Cl 0.33898(16) 0.61721(8) 0.50104(11) 0.1091(7) Uani 1 1 d . . . . .
Cl2A Cl 0.35947(15) 0.45071(9) 0.30261(10) 0.1027(7) Uani 1 1 d . . . . .
Cl3A Cl 0.22045(14) 0.34037(8) 0.80887(12) 0.0983(6) Uani 1 1 d . . . . .
Cl4A Cl 0.01805(14) 0.49028(11) 0.91032(14) 0.1241(8) Uani 1 1 d . . . . .
Si1A Si 0.66406(11) 0.44892(8) 0.88417(10) 0.0670(5) Uani 1 1 d . . . . .
Si2A Si 0.59766(11) 0.56923(8) 0.92380(10) 0.0634(5) Uani 1 1 d . . . . .
O1A O 0.3747(3) 0.52770(16) 0.6190(2) 0.0613(11) Uani 1 1 d . . . . .
O2A O 0.2916(2) 0.43868(16) 0.7517(2) 0.0567(10) Uani 1 1 d . . . . .
O3A O 0.6157(3) 0.50771(17) 0.8927(3) 0.0806(13) Uani 1 1 d . . . . .
N1A N 0.3968(3) 0.41875(19) 0.6652(3) 0.0509(12) Uani 1 1 d . . . . .
N2A N 0.3095(3) 0.55247(19) 0.7349(2) 0.0488(11) Uani 1 1 d . . . . .
C1A C 0.3736(3) 0.5097(2) 0.5502(3) 0.0483(14) Uani 1 1 d . . . . .
C2A C 0.3565(4) 0.5468(3) 0.4852(4) 0.0613(16) Uani 1 1 d . . . . .
C3A C 0.3525(4) 0.5295(3) 0.4113(4) 0.0686(18) Uani 1 1 d . . . . .
H3A H 0.339772 0.555071 0.369384 0.082 Uiso 1 1 calc R U . . .
C4A C 0.3679(4) 0.4725(3) 0.3986(4) 0.0644(17) Uani 1 1 d . . . . .
C5A C 0.3903(3) 0.4354(2) 0.4599(3) 0.0496(14) Uani 1 1 d . . . . .
H5A H 0.405547 0.398483 0.451674 0.060 Uiso 1 1 calc R U . . .
C6A C 0.3906(3) 0.4523(2) 0.5342(4) 0.0519(15) Uani 1 1 d . . . . .
C7A C 0.4131(3) 0.4120(2) 0.5992(4) 0.0545(15) Uani 1 1 d . . . . .
H7A H 0.441648 0.378638 0.592177 0.065 Uiso 1 1 calc R U . . .
C8A C 0.4282(4) 0.3737(2) 0.7245(3) 0.0557(15) Uani 1 1 d . . . . .
H8AA H 0.457399 0.344191 0.702741 0.067 Uiso 1 1 calc R U . . .
H8AB H 0.375437 0.357374 0.735946 0.067 Uiso 1 1 calc R U . . .
C9A C 0.4966(3) 0.3957(2) 0.8016(3) 0.0545(15) Uani 1 1 d . . . . .
H9AA H 0.468770 0.427480 0.820170 0.065 Uiso 1 1 calc R U . . .
H9AB H 0.507339 0.366395 0.841628 0.065 Uiso 1 1 calc R U . . .
C10A C 0.5878(4) 0.4141(3) 0.7942(3) 0.0631(17) Uani 1 1 d . . . . .
H10E H 0.576818 0.439845 0.749619 0.076 Uiso 1 1 calc R U . . .
H10F H 0.619370 0.381296 0.782454 0.076 Uiso 1 1 calc R U . . .
C11A C 0.7784(4) 0.4620(4) 0.8734(5) 0.116(3) Uani 1 1 d . . . . .
H11D H 0.772648 0.488152 0.830584 0.173 Uiso 1 1 calc R U . . .
H11E H 0.803764 0.427212 0.861920 0.173 Uiso 1 1 calc R U . . .
H11F H 0.818504 0.477629 0.921929 0.173 Uiso 1 1 calc R U . . .
C12A C 0.6763(5) 0.4048(3) 0.9738(4) 0.096(2) Uani 1 1 d . . . . .
H12D H 0.716249 0.423475 1.019886 0.145 Uiso 1 1 calc R U . . .
H12E H 0.702123 0.368934 0.967361 0.145 Uiso 1 1 calc R U . . .
H12F H 0.616788 0.399348 0.980531 0.145 Uiso 1 1 calc R U . . .
C13A C 0.6857(4) 0.6189(3) 0.9114(4) 0.099(2) Uani 1 1 d . . . . .
H13D H 0.746022 0.603349 0.935720 0.149 Uiso 1 1 calc R U . . .
H13E H 0.680426 0.654140 0.936189 0.149 Uiso 1 1 calc R U . . .
H13F H 0.676296 0.624821 0.855683 0.149 Uiso 1 1 calc R U . . .
C14A C 0.6034(5) 0.5657(3) 1.0290(4) 0.110(3) Uani 1 1 d . . . . .
H14D H 0.556177 0.540797 1.034656 0.165 Uiso 1 1 calc R U . . .
H14E H 0.594257 0.602637 1.047287 0.165 Uiso 1 1 calc R U . . .
H14F H 0.662745 0.551667 1.059938 0.165 Uiso 1 1 calc R U . . .
C15A C 0.4780(4) 0.5911(3) 0.8648(3) 0.0620(16) Uani 1 1 d . . . . .
H15C H 0.435245 0.563100 0.872626 0.074 Uiso 1 1 calc R U . . .
H15D H 0.464206 0.626428 0.886448 0.074 Uiso 1 1 calc R U . . .
C16A C 0.4599(4) 0.5986(2) 0.7769(3) 0.0618(16) Uani 1 1 d . . . . .
H16C H 0.485186 0.566496 0.756799 0.074 Uiso 1 1 calc R U . . .
H16D H 0.492377 0.631975 0.768314 0.074 Uiso 1 1 calc R U . . .
C17A C 0.3587(3) 0.6044(2) 0.7294(3) 0.0562(15) Uani 1 1 d . . . . .
H17C H 0.331915 0.635772 0.749793 0.067 Uiso 1 1 calc R U . . .
H17D H 0.352640 0.612148 0.674082 0.067 Uiso 1 1 calc R U . . .
C18A C 0.2527(4) 0.5541(2) 0.7754(3) 0.0544(15) Uani 1 1 d . . . . .
H18A H 0.240376 0.589622 0.791935 0.065 Uiso 1 1 calc R U . . .
C19A C 0.2066(3) 0.5083(3) 0.7979(3) 0.0527(15) Uani 1 1 d . . . . .
C20A C 0.1412(4) 0.5201(3) 0.8363(3) 0.0692(19) Uani 1 1 d . . . . .
H20A H 0.124793 0.557137 0.842711 0.083 Uiso 1 1 calc R U . . .
C21A C 0.1012(4) 0.4758(4) 0.8645(4) 0.075(2) Uani 1 1 d . . . . .
C22A C 0.1245(4) 0.4204(3) 0.8552(4) 0.076(2) Uani 1 1 d . . . . .
H22A H 0.096750 0.391217 0.874624 0.091 Uiso 1 1 calc R U . . .
C23A C 0.1878(4) 0.4086(3) 0.8178(3) 0.0589(16) Uani 1 1 d . . . . .
C24A C 0.2303(3) 0.4525(3) 0.7862(3) 0.0509(15) Uani 1 1 d . . . . .
Ni1B Ni 0.21480(5) 0.34700(3) 0.42968(4) 0.0528(2) Uani 1 1 d . . . . .
Cl1B Cl 0.59116(12) 0.24727(8) 0.31382(14) 0.1064(7) Uani 1 1 d . . . . .
Cl2B Cl 0.47762(13) 0.25059(8) 0.57243(12) 0.1002(6) Uani 1 1 d . . . . .
Cl3B Cl 0.08906(15) 0.51403(8) 0.31185(11) 0.1058(7) Uani 1 1 d . . . . .
Cl4B Cl 0.09075(12) 0.59786(8) 0.59405(11) 0.0966(6) Uani 1 1 d . . . . .
Si1B Si -0.07508(13) 0.23240(8) 0.28821(12) 0.0753(6) Uani 1 1 d D U . . .
Si2B Si -0.04796(14) 0.22404(10) 0.47291(12) 0.0879(7) Uani 1 1 d . . . . .
O1B O 0.3055(3) 0.29265(17) 0.4634(2) 0.0687(12) Uani 1 1 d . . . . .
O2B O 0.1470(2) 0.41122(17) 0.3992(2) 0.0601(10) Uani 1 1 d . . . . .
O3B O -0.0492(3) 0.2225(2) 0.3820(3) 0.1213(19) Uani 1 1 d . . . . .
N1B N 0.2038(3) 0.3355(2) 0.3200(3) 0.0608(13) Uani 1 1 d . . . . .
N2B N 0.2046(3) 0.3488(2) 0.5335(2) 0.0485(11) Uani 1 1 d . . . . .
C1B C 0.3668(4) 0.2820(2) 0.4281(4) 0.0606(16) Uani 1 1 d . . . . .
C2B C 0.4540(5) 0.2604(3) 0.4707(4) 0.0710(18) Uani 1 1 d . . . . .
C3B C 0.5220(4) 0.2502(3) 0.4367(5) 0.078(2) Uani 1 1 d . . . . .
H3B H 0.579634 0.237422 0.467583 0.093 Uiso 1 1 calc R U . . .
C4B C 0.5038(5) 0.2591(3) 0.3559(5) 0.078(2) Uani 1 1 d . . . . .
C5B C 0.4195(5) 0.2775(3) 0.3107(4) 0.0712(18) Uani 1 1 d . . . . .
H5B H 0.407105 0.281733 0.256065 0.085 Uiso 1 1 calc R U . . .
C6B C 0.3516(4) 0.2899(3) 0.3456(4) 0.0645(17) Uani 1 1 d . . . . .
C7B C 0.2655(4) 0.3117(3) 0.2964(4) 0.0639(17) Uani 1 1 d . . . . .
H7B H 0.253260 0.308138 0.241686 0.077 Uiso 1 1 calc R U . . .
C8B C 0.1177(4) 0.3541(3) 0.2597(3) 0.0670(17) Uani 1 1 d D . . . .
H8BA H 0.118892 0.342374 0.207445 0.080 Uiso 0.788(8) 1 calc R U P A 1
H8BB H 0.114666 0.394907 0.260014 0.080 Uiso 0.788(8) 1 calc R U P A 1
H8BC H 0.130684 0.366538 0.212024 0.080 Uiso 0.212(8) 1 calc R U P A 2
H8BD H 0.090877 0.385329 0.280186 0.080 Uiso 0.212(8) 1 calc R U P A 2
C9B C 0.0501(18) 0.3042(10) 0.2400(13) 0.070(2) Uani 0.212(8) 1 d D . P A 2
H9BA H -0.006550 0.316185 0.200440 0.084 Uiso 0.212(8) 1 calc R U P A 2
H9BB H 0.076508 0.274191 0.216721 0.084 Uiso 0.212(8) 1 calc R U P A 2
C9X C 0.0310(5) 0.3299(3) 0.2744(5) 0.070(2) Uani 0.788(8) 1 d D . P A 1
H9XA H 0.033135 0.338102 0.328689 0.084 Uiso 0.788(8) 1 calc R U P A 1
H9XB H -0.023016 0.348446 0.239151 0.084 Uiso 0.788(8) 1 calc R U P A 1
C10B C 0.0271(14) 0.2810(11) 0.3117(13) 0.070(2) Uani 0.212(8) 1 d D . P A 2
H10A H 0.015751 0.312502 0.342413 0.084 Uiso 0.212(8) 1 calc R U P A 2
H10B H 0.080557 0.260931 0.345045 0.084 Uiso 0.212(8) 1 calc R U P A 2
C10X C 0.0214(5) 0.2666(3) 0.2609(5) 0.070(2) Uani 0.788(8) 1 d D U P A 1
H10C H 0.078757 0.248838 0.291321 0.084 Uiso 0.788(8) 1 calc R U P A 1
H10D H 0.012728 0.259171 0.205059 0.084 Uiso 0.788(8) 1 calc R U P A 1
C11B C -0.0902(6) 0.1641(3) 0.2376(5) 0.145(4) Uani 1 1 d . . . . .
H11A H -0.032162 0.144625 0.251640 0.218 Uiso 1 1 calc R U . . .
H11B H -0.112195 0.169831 0.181080 0.218 Uiso 1 1 calc R U . . .
H11C H -0.134123 0.141970 0.253572 0.218 Uiso 1 1 calc R U . . .
C12B C -0.1811(4) 0.2740(3) 0.2506(5) 0.110(3) Uani 1 1 d . . . . .
H12A H -0.231573 0.253622 0.259251 0.165 Uiso 1 1 calc R U . . .
H12B H -0.193663 0.280632 0.194697 0.165 Uiso 1 1 calc R U . . .
H12C H -0.173586 0.309354 0.278227 0.165 Uiso 1 1 calc R U . . .
C13B C -0.0269(6) 0.1516(3) 0.5133(5) 0.134(3) Uani 1 1 d . . . . .
H13A H 0.029959 0.137737 0.507778 0.201 Uiso 1 1 calc R U . . .
H13B H -0.076665 0.127549 0.484542 0.201 Uiso 1 1 calc R U . . .
H13C H -0.022894 0.151958 0.568570 0.201 Uiso 1 1 calc R U . . .
C14B C -0.1586(5) 0.2508(4) 0.4805(5) 0.130(3) Uani 1 1 d . . . . .
H14A H -0.154962 0.253921 0.535519 0.196 Uiso 1 1 calc R U . . .
H14B H -0.207249 0.225154 0.454161 0.196 Uiso 1 1 calc R U . . .
H14C H -0.171216 0.287182 0.455702 0.196 Uiso 1 1 calc R U . . .
C15B C 0.0465(4) 0.2717(3) 0.5286(4) 0.0684(18) Uani 1 1 d . . . . .
H15A H 0.036975 0.308039 0.501959 0.082 Uiso 1 1 calc R U . . .
H15B H 0.040960 0.277464 0.581217 0.082 Uiso 1 1 calc R U . . .
C16B C 0.1437(4) 0.2531(2) 0.5381(3) 0.0619(16) Uani 1 1 d . . . . .
H16A H 0.148702 0.244646 0.485956 0.074 Uiso 1 1 calc R U . . .
H16B H 0.155661 0.218443 0.568887 0.074 Uiso 1 1 calc R U . . .
C17B C 0.2175(4) 0.2960(2) 0.5787(3) 0.0575(15) Uani 1 1 d . . . . .
H17A H 0.214816 0.303579 0.631837 0.069 Uiso 1 1 calc R U . . .
H17B H 0.277853 0.280630 0.583459 0.069 Uiso 1 1 calc R U . . .
C18B C 0.1765(3) 0.3917(3) 0.5643(3) 0.0523(15) Uani 1 1 d . . . . .
H18B H 0.172418 0.387194 0.615351 0.063 Uiso 1 1 calc R U . . .
C19B C 0.1511(3) 0.4454(2) 0.5277(3) 0.0470(14) Uani 1 1 d . . . . .
C20B C 0.1347(3) 0.4904(2) 0.5730(3) 0.0535(15) Uani 1 1 d . . . . .
H20B H 0.140624 0.485233 0.626512 0.064 Uiso 1 1 calc R U . . .
C21B C 0.1097(4) 0.5420(3) 0.5379(4) 0.0660(18) Uani 1 1 d . . . . .
C22B C 0.0960(4) 0.5497(3) 0.4575(4) 0.0718(19) Uani 1 1 d . . . . .
H22B H 0.078566 0.584725 0.434074 0.086 Uiso 1 1 calc R U . . .
C23B C 0.1085(4) 0.5051(3) 0.4128(4) 0.0629(17) Uani 1 1 d . . . . .
C24B C 0.1374(3) 0.4514(2) 0.4459(4) 0.0517(15) Uani 1 1 d . . . . .

loop_
_atom_site_aniso_label
_atom_site_aniso_U_11
_atom_site_aniso_U_22
_atom_site_aniso_U_33
_atom_site_aniso_U_23
_atom_site_aniso_U_13
_atom_site_aniso_U_12
Ni1A 0.0440(4) 0.0484(5) 0.0455(4) 0.0014(4) 0.0072(3) -0.0041(3)
Cl1A 0.187(2) 0.0568(13) 0.0889(14) 0.0115(10) 0.0506(14) 0.0015(12)
Cl2A 0.1564(18) 0.1056(17) 0.0638(11) -0.0069(11) 0.0602(13) -0.0246(13)
Cl3A 0.1290(16) 0.0653(13) 0.1142(15) -0.0019(11) 0.0573(13) -0.0297(11)
Cl4A 0.0989(15) 0.170(2) 0.1314(18) -0.0241(16) 0.0763(14) -0.0192(14)
Si1A 0.0499(10) 0.0767(14) 0.0644(11) 0.0030(10) 0.0034(9) 0.0018(9)
Si2A 0.0546(10) 0.0684(13) 0.0581(11) -0.0086(9) 0.0041(8) -0.0170(9)
O1A 0.081(3) 0.053(3) 0.048(2) -0.003(2) 0.019(2) -0.013(2)
O2A 0.051(2) 0.059(3) 0.058(2) 0.002(2) 0.014(2) -0.0037(19)
O3A 0.078(3) 0.063(3) 0.088(3) -0.009(2) 0.006(2) 0.003(2)
N1A 0.050(3) 0.049(3) 0.048(3) -0.008(2) 0.007(2) -0.003(2)
N2A 0.038(3) 0.055(3) 0.044(3) 0.000(2) -0.001(2) 0.000(2)
C1A 0.043(3) 0.049(4) 0.049(4) -0.001(3) 0.009(3) -0.013(3)
C2A 0.068(4) 0.060(4) 0.059(4) 0.002(4) 0.024(3) -0.012(3)
C3A 0.071(4) 0.075(5) 0.062(4) 0.009(4) 0.024(4) -0.009(4)
C4A 0.068(4) 0.077(5) 0.054(4) -0.007(4) 0.027(3) -0.018(3)
C5A 0.054(3) 0.053(4) 0.046(3) -0.008(3) 0.022(3) -0.003(3)
C6A 0.044(3) 0.044(4) 0.065(4) 0.004(3) 0.013(3) -0.005(3)
C7A 0.046(3) 0.049(4) 0.066(4) -0.005(3) 0.014(3) 0.001(3)
C8A 0.060(4) 0.050(4) 0.053(4) 0.004(3) 0.013(3) 0.002(3)
C9A 0.052(3) 0.057(4) 0.053(4) 0.015(3) 0.014(3) 0.012(3)
C10A 0.058(4) 0.072(5) 0.060(4) 0.000(3) 0.021(3) 0.002(3)
C11A 0.064(5) 0.156(8) 0.120(7) 0.018(6) 0.019(5) -0.001(5)
C12A 0.098(5) 0.104(6) 0.074(5) 0.016(4) 0.006(4) 0.011(4)
C13A 0.074(5) 0.098(6) 0.124(6) -0.007(5) 0.028(5) -0.026(4)
C14A 0.088(5) 0.169(9) 0.057(4) -0.015(5) 0.000(4) -0.017(5)
C15A 0.063(4) 0.066(4) 0.052(4) -0.013(3) 0.010(3) -0.015(3)
C16A 0.054(4) 0.051(4) 0.076(4) 0.000(3) 0.014(3) -0.012(3)
C17A 0.055(4) 0.042(4) 0.071(4) 0.002(3) 0.018(3) -0.005(3)
C18A 0.051(4) 0.056(4) 0.051(4) 0.000(3) 0.007(3) 0.004(3)
C19A 0.041(3) 0.067(5) 0.043(3) -0.004(3) 0.004(3) -0.007(3)
C20A 0.045(4) 0.105(6) 0.056(4) -0.016(4) 0.013(3) -0.002(4)
C21A 0.051(4) 0.116(7) 0.062(4) -0.016(5) 0.022(3) -0.016(4)
C22A 0.058(4) 0.113(7) 0.057(4) -0.009(4) 0.019(3) -0.029(4)
C23A 0.053(4) 0.066(5) 0.056(4) -0.008(3) 0.013(3) -0.018(3)
C24A 0.036(3) 0.071(5) 0.040(3) -0.003(3) 0.004(3) -0.015(3)
Ni1B 0.0501(4) 0.0530(5) 0.0511(4) 0.0038(4) 0.0097(4) 0.0026(4)
Cl1B 0.0832(13) 0.0804(14) 0.179(2) -0.0099(14) 0.0743(14) -0.0038(10)
Cl2B 0.0962(14) 0.0928(15) 0.0999(14) 0.0133(12) 0.0136(12) 0.0377(11)
Cl3B 0.1440(17) 0.0825(15) 0.0742(12) 0.0256(11) 0.0093(12) 0.0233(12)
Cl4B 0.0862(12) 0.0701(13) 0.1075(15) -0.0294(11) -0.0078(11) 0.0225(10)
Si1B 0.0736(13) 0.0651(13) 0.0750(13) -0.0049(11) 0.0051(10) 0.0033(10)
Si2B 0.0816(14) 0.0954(18) 0.0759(14) -0.0023(12) 0.0089(11) -0.0284(12)
O1B 0.069(3) 0.067(3) 0.072(3) 0.012(2) 0.025(2) 0.019(2)
O2B 0.064(3) 0.059(3) 0.049(2) 0.005(2) 0.006(2) 0.010(2)
O3B 0.116(4) 0.163(6) 0.069(3) -0.002(3) 0.005(3) -0.019(4)
N1B 0.053(3) 0.066(4) 0.061(3) 0.009(3) 0.013(3) -0.003(3)
N2B 0.049(3) 0.044(3) 0.046(3) 0.004(2) 0.004(2) 0.001(2)
C1B 0.052(4) 0.044(4) 0.084(5) -0.001(4) 0.018(4) -0.002(3)
C2B 0.072(5) 0.051(4) 0.086(5) 0.004(4) 0.018(4) 0.008(3)
C3B 0.055(4) 0.051(4) 0.123(7) -0.006(4) 0.022(5) 0.004(3)
C4B 0.073(5) 0.043(4) 0.128(7) -0.020(4) 0.046(5) -0.017(3)
C5B 0.065(4) 0.061(5) 0.092(5) -0.010(4) 0.031(4) -0.010(3)
C6B 0.059(4) 0.050(4) 0.090(5) -0.004(4) 0.030(4) -0.002(3)
C7B 0.059(4) 0.064(5) 0.070(4) -0.003(4) 0.023(4) -0.008(3)
C8B 0.064(4) 0.082(5) 0.052(4) 0.010(3) 0.013(3) 0.005(3)
C9B 0.067(3) 0.081(5) 0.053(4) -0.015(3) 0.006(3) 0.013(3)
C9X 0.067(3) 0.081(5) 0.053(4) -0.015(3) 0.006(3) 0.013(3)
C10B 0.067(3) 0.081(5) 0.053(4) -0.015(3) 0.006(3) 0.013(3)
C10X 0.067(3) 0.081(5) 0.053(4) -0.015(3) 0.006(3) 0.013(3)
C11B 0.167(8) 0.081(7) 0.143(8) -0.040(6) -0.018(6) 0.033(6)
C12B 0.085(5) 0.111(7) 0.124(7) -0.005(5) 0.018(5) 0.017(5)
C13B 0.161(8) 0.082(7) 0.130(7) -0.007(5) 0.003(6) -0.051(6)
C14B 0.079(6) 0.175(10) 0.134(8) -0.012(6) 0.027(5) -0.032(6)
C15B 0.072(4) 0.063(5) 0.068(4) 0.006(3) 0.019(3) -0.010(3)
C16B 0.074(4) 0.048(4) 0.059(4) 0.013(3) 0.014(3) 0.002(3)
C17B 0.063(4) 0.059(4) 0.044(3) 0.006(3) 0.007(3) 0.004(3)
C18B 0.041(3) 0.062(4) 0.047(3) -0.007(3) 0.004(3) -0.006(3)
C19B 0.038(3) 0.045(4) 0.049(3) 0.006(3) 0.001(3) -0.003(3)
C20B 0.041(3) 0.056(4) 0.049(3) -0.013(3) -0.006(3) 0.000(3)
C21B 0.044(4) 0.056(4) 0.081(5) -0.012(4) -0.005(3) 0.005(3)
C22B 0.059(4) 0.049(4) 0.088(5) 0.001(4) -0.006(4) 0.006(3)
C23B 0.058(4) 0.051(4) 0.065(4) 0.006(3) -0.002(3) -0.004(3)
C24B 0.035(3) 0.046(4) 0.067(4) 0.002(3) 0.005(3) -0.003(3)

loop_
_atom_type_symbol
_atom_type_description
_atom_type_scat_dispersion_real
_atom_type_scat_dispersion_imag
_atom_type_scat_source
C C 0.0033 0.0016 'International Tables Vol C Tables 4.2.6.8 and 6.1.1.4'
H H 0.0000 0.0000 'International Tables Vol C Tables 4.2.6.8 and 6.1.1.4'
Cl Cl 0.1484 0.1585 'International Tables Vol C Tables 4.2.6.8 and 6.1.1.4'
N N 0.0061 0.0033 'International Tables Vol C Tables 4.2.6.8 and 6.1.1.4'
Ni Ni 0.3393 1.1124 'International Tables Vol C Tables 4.2.6.8 and 6.1.1.4'
O O 0.0106 0.0060 'International Tables Vol C Tables 4.2.6.8 and 6.1.1.4'
Si Si 0.0817 0.0704 'International Tables Vol C Tables 4.2.6.8 and 6.1.1.4'

loop_
_geom_angle_atom_site_label_1
_geom_angle_atom_site_label_2
_geom_angle_atom_site_label_3
_geom_angle
_geom_angle_site_symmetry_1
_geom_angle_site_symmetry_3
_geom_angle_publ_flag
O1A Ni1A O2A 168.96(16) . . ?
O1A Ni1A N1A 92.25(19) . . ?
O1A Ni1A N2A 88.71(19) . . ?
O2A Ni1A N1A 86.80(19) . . ?
O2A Ni1A N2A 94.09(19) . . ?
N2A Ni1A N1A 170.17(17) . . ?
O3A Si1A C10A 106.5(2) . . ?
O3A Si1A C11A 109.9(3) . . ?
O3A Si1A C12A 109.6(3) . . ?
C10A Si1A C12A 110.6(3) . . ?
C11A Si1A C10A 110.5(3) . . ?
C11A Si1A C12A 109.7(3) . . ?
O3A Si2A C13A 109.1(3) . . ?
O3A Si2A C14A 110.1(3) . . ?
O3A Si2A C15A 107.5(2) . . ?
C13A Si2A C15A 112.1(3) . . ?
C14A Si2A C13A 110.0(3) . . ?
C14A Si2A C15A 107.9(3) . . ?
C1A O1A Ni1A 124.5(4) . . ?
C24A O2A Ni1A 127.0(4) . . ?
Si1A O3A Si2A 161.7(3) . . ?
C7A N1A Ni1A 124.1(4) . . ?
C7A N1A C8A 116.6(5) . . ?
C8A N1A Ni1A 119.1(4) . . ?
C17A N2A Ni1A 118.5(3) . . ?
C18A N2A Ni1A 123.6(4) . . ?
C18A N2A C17A 117.5(5) . . ?
O1A C1A C2A 120.8(5) . . ?
O1A C1A C6A 123.5(5) . . ?
C2A C1A C6A 115.7(5) . . ?
C1A C2A Cl1A 118.1(5) . . ?
C3A C2A Cl1A 119.2(5) . . ?
C3A C2A C1A 122.8(6) . . ?
C2A C3A H3A 120.4 . . ?
C2A C3A C4A 119.2(6) . . ?
C4A C3A H3A 120.4 . . ?
C3A C4A Cl2A 118.5(5) . . ?
C5A C4A Cl2A 120.8(5) . . ?
C5A C4A C3A 120.7(6) . . ?
C4A C5A H5A 119.9 . . ?
C4A C5A C6A 120.2(6) . . ?
C6A C5A H5A 119.9 . . ?
C1A C6A C7A 118.9(5) . . ?
C5A C6A C1A 121.3(5) . . ?
C5A C6A C7A 119.7(6) . . ?
N1A C7A C6A 125.2(6) . . ?
N1A C7A H7A 117.4 . . ?
C6A C7A H7A 117.4 . . ?
N1A C8A H8AA 109.3 . . ?
N1A C8A H8AB 109.3 . . ?
N1A C8A C9A 111.6(4) . . ?
H8AA C8A H8AB 108.0 . . ?
C9A C8A H8AA 109.3 . . ?
C9A C8A H8AB 109.3 . . ?
C8A C9A H9AA 108.6 . . ?
C8A C9A H9AB 108.6 . . ?
H9AA C9A H9AB 107.6 . . ?
C10A C9A C8A 114.5(5) . . ?
C10A C9A H9AA 108.6 . . ?
C10A C9A H9AB 108.6 . . ?
Si1A C10A H10E 108.7 . . ?
Si1A C10A H10F 108.7 . . ?
C9A C10A Si1A 114.0(4) . . ?
C9A C10A H10E 108.7 . . ?
C9A C10A H10F 108.7 . . ?
H10E C10A H10F 107.6 . . ?
Si1A C11A H11D 109.5 . . ?
Si1A C11A H11E 109.5 . . ?
Si1A C11A H11F 109.5 . . ?
H11D C11A H11E 109.5 . . ?
H11D C11A H11F 109.5 . . ?
H11E C11A H11F 109.5 . . ?
Si1A C12A H12D 109.5 . . ?
Si1A C12A H12E 109.5 . . ?
Si1A C12A H12F 109.5 . . ?
H12D C12A H12E 109.5 . . ?
H12D C12A H12F 109.5 . . ?
H12E C12A H12F 109.5 . . ?
Si2A C13A H13D 109.5 . . ?
Si2A C13A H13E 109.5 . . ?
Si2A C13A H13F 109.5 . . ?
H13D C13A H13E 109.5 . . ?
H13D C13A H13F 109.5 . . ?
H13E C13A H13F 109.5 . . ?
Si2A C14A H14D 109.5 . . ?
Si2A C14A H14E 109.5 . . ?
Si2A C14A H14F 109.5 . . ?
H14D C14A H14E 109.5 . . ?
H14D C14A H14F 109.5 . . ?
H14E C14A H14F 109.5 . . ?
Si2A C15A H15C 108.2 . . ?
Si2A C15A H15D 108.2 . . ?
H15C C15A H15D 107.4 . . ?
C16A C15A Si2A 116.2(4) . . ?
C16A C15A H15C 108.2 . . ?
C16A C15A H15D 108.2 . . ?
C15A C16A H16C 108.7 . . ?
C15A C16A H16D 108.7 . . ?
C15A C16A C17A 114.3(5) . . ?
H16C C16A H16D 107.6 . . ?
C17A C16A H16C 108.7 . . ?
C17A C16A H16D 108.7 . . ?
N2A C17A C16A 110.0(4) . . ?
N2A C17A H17C 109.7 . . ?
N2A C17A H17D 109.7 . . ?
C16A C17A H17C 109.7 . . ?
C16A C17A H17D 109.7 . . ?
H17C C17A H17D 108.2 . . ?
N2A C18A H18A 116.1 . . ?
N2A C18A C19A 127.8(6) . . ?
C19A C18A H18A 116.1 . . ?
C20A C19A C18A 118.3(6) . . ?
C20A C19A C24A 121.0(6) . . ?
C24A C19A C18A 120.5(5) . . ?
C19A C20A H20A 120.5 . . ?
C21A C20A C19A 119.0(7) . . ?
C21A C20A H20A 120.5 . . ?
C20A C21A Cl4A 119.1(6) . . ?
C20A C21A C22A 121.4(6) . . ?
C22A C21A Cl4A 119.6(6) . . ?
C21A C22A H22A 120.0 . . ?
C23A C22A C21A 120.0(6) . . ?
C23A C22A H22A 120.0 . . ?
C22A C23A Cl3A 120.6(5) . . ?
C22A C23A C24A 121.3(6) . . ?
C24A C23A Cl3A 118.1(5) . . ?
O2A C24A C19A 124.0(5) . . ?
O2A C24A C23A 118.5(6) . . ?
C19A C24A C23A 117.4(5) . . ?
O1B Ni1B N1B 92.82(19) . . ?
O1B Ni1B N2B 88.94(18) . . ?
O2B Ni1B O1B 167.26(18) . . ?
O2B Ni1B N1B 87.51(19) . . ?
O2B Ni1B N2B 93.28(18) . . ?
N2B Ni1B N1B 168.44(19) . . ?
O3B Si1B C10B 86.6(7) . . ?
O3B Si1B C10X 111.8(3) . . ?
O3B Si1B C11B 109.3(4) . . ?
O3B Si1B C12B 111.1(3) . . ?
C11B Si1B C10B 128.4(10) . . ?
C11B Si1B C10X 104.3(4) . . ?
C11B Si1B C12B 109.6(4) . . ?
C12B Si1B C10B 109.2(10) . . ?
C12B Si1B C10X 110.5(4) . . ?
O3B Si2B C13B 108.2(4) . . ?
O3B Si2B C14B 110.8(3) . . ?
O3B Si2B C15B 108.1(3) . . ?
C13B Si2B C15B 110.4(3) . . ?
C14B Si2B C13B 110.1(4) . . ?
C14B Si2B C15B 109.2(3) . . ?
C1B O1B Ni1B 123.9(4) . . ?
C24B O2B Ni1B 126.1(3) . . ?
Si1B O3B Si2B 163.7(4) . . ?
C7B N1B Ni1B 123.6(4) . . ?
C7B N1B C8B 118.5(5) . . ?
C8B N1B Ni1B 117.8(4) . . ?
C17B N2B Ni1B 118.2(4) . . ?
C18B N2B Ni1B 124.6(4) . . ?
C18B N2B C17B 116.7(5) . . ?
O1B C1B C2B 121.0(6) . . ?
O1B C1B C6B 123.8(5) . . ?
C2B C1B C6B 115.2(6) . . ?
C1B C2B Cl2B 117.5(5) . . ?
C3B C2B Cl2B 119.2(6) . . ?
C3B C2B C1B 123.2(6) . . ?
C2B C3B H3B 120.4 . . ?
C2B C3B C4B 119.2(6) . . ?
C4B C3B H3B 120.4 . . ?
C3B C4B Cl1B 118.8(6) . . ?
C5B C4B Cl1B 120.7(7) . . ?
C5B C4B C3B 120.5(6) . . ?
C4B C5B H5B 119.8 . . ?
C4B C5B C6B 120.4(7) . . ?
C6B C5B H5B 119.8 . . ?
C1B C6B C7B 120.1(6) . . ?
C5B C6B C1B 121.4(6) . . ?
C5B C6B C7B 118.5(6) . . ?
N1B C7B C6B 126.5(6) . . ?
N1B C7B H7B 116.8 . . ?
C6B C7B H7B 116.8 . . ?
N1B C8B H8BA 109.0 . . ?
N1B C8B H8BB 109.0 . . ?
N1B C8B H8BC 110.0 . . ?
N1B C8B H8BD 110.0 . . ?
N1B C8B C9B 108.5(13) . . ?
N1B C8B C9X 112.7(5) . . ?
H8BA C8B H8BB 107.8 . . ?
H8BC C8B H8BD 108.4 . . ?
C9B C8B H8BC 110.0 . . ?
C9B C8B H8BD 110.0 . . ?
C9X C8B H8BA 109.0 . . ?
C9X C8B H8BB 109.0 . . ?
C8B C9B H9BA 108.8 . . ?
C8B C9B H9BB 108.8 . . ?
H9BA C9B H9BB 107.7 . . ?
C10B C9B C8B 113.7(12) . . ?
C10B C9B H9BA 108.8 . . ?
C10B C9B H9BB 108.8 . . ?
C8B C9X H9XA 109.0 . . ?
C8B C9X H9XB 109.0 . . ?
H9XA C9X H9XB 107.8 . . ?
C10X C9X C8B 112.8(6) . . ?
C10X C9X H9XA 109.0 . . ?
C10X C9X H9XB 109.0 . . ?
Si1B C10B H10A 108.4 . . ?
Si1B C10B H10B 108.4 . . ?
C9B C10B Si1B 115.4(11) . . ?
C9B C10B H10A 108.4 . . ?
C9B C10B H10B 108.4 . . ?
H10A C10B H10B 107.5 . . ?
Si1B C10X H10C 108.4 . . ?
Si1B C10X H10D 108.4 . . ?
C9X C10X Si1B 115.6(5) . . ?
C9X C10X H10C 108.4 . . ?
C9X C10X H10D 108.4 . . ?
H10C C10X H10D 107.4 . . ?
Si1B C11B H11A 109.5 . . ?
Si1B C11B H11B 109.5 . . ?
Si1B C11B H11C 109.5 . . ?
H11A C11B H11B 109.5 . . ?
H11A C11B H11C 109.5 . . ?
H11B C11B H11C 109.5 . . ?
Si1B C12B H12A 109.5 . . ?
Si1B C12B H12B 109.5 . . ?
Si1B C12B H12C 109.5 . . ?
H12A C12B H12B 109.5 . . ?
H12A C12B H12C 109.5 . . ?
H12B C12B H12C 109.5 . . ?
Si2B C13B H13A 109.5 . . ?
Si2B C13B H13B 109.5 . . ?
Si2B C13B H13C 109.5 . . ?
H13A C13B H13B 109.5 . . ?
H13A C13B H13C 109.5 . . ?
H13B C13B H13C 109.5 . . ?
Si2B C14B H14A 109.5 . . ?
Si2B C14B H14B 109.5 . . ?
Si2B C14B H14C 109.5 . . ?
H14A C14B H14B 109.5 . . ?
H14A C14B H14C 109.5 . . ?
H14B C14B H14C 109.5 . . ?
Si2B C15B H15A 108.0 . . ?
Si2B C15B H15B 108.0 . . ?
H15A C15B H15B 107.3 . . ?
C16B C15B Si2B 117.1(4) . . ?
C16B C15B H15A 108.0 . . ?
C16B C15B H15B 108.0 . . ?
C15B C16B H16A 108.6 . . ?
C15B C16B H16B 108.6 . . ?
C15B C16B C17B 114.5(5) . . ?
H16A C16B H16B 107.6 . . ?
C17B C16B H16A 108.6 . . ?
C17B C16B H16B 108.6 . . ?
N2B C17B C16B 111.2(4) . . ?
N2B C17B H17A 109.4 . . ?
N2B C17B H17B 109.4 . . ?
C16B C17B H17A 109.4 . . ?
C16B C17B H17B 109.4 . . ?
H17A C17B H17B 108.0 . . ?
N2B C18B H18B 116.9 . . ?
N2B C18B C19B 126.3(5) . . ?
C19B C18B H18B 116.9 . . ?
C20B C19B C18B 119.4(5) . . ?
C24B C19B C18B 119.4(5) . . ?
C24B C19B C20B 121.1(5) . . ?
C19B C20B H20B 120.2 . . ?
C21B C20B C19B 119.6(6) . . ?
C21B C20B H20B 120.2 . . ?
C20B C21B Cl4B 119.7(5) . . ?
C20B C21B C22B 121.0(6) . . ?
C22B C21B Cl4B 119.2(5) . . ?
C21B C22B H22B 120.4 . . ?
C23B C22B C21B 119.2(6) . . ?
C23B C22B H22B 120.4 . . ?
C22B C23B Cl3B 119.4(5) . . ?
C22B C23B C24B 122.6(6) . . ?
C24B C23B Cl3B 118.0(5) . . ?
O2B C24B C19B 124.9(5) . . ?
O2B C24B C23B 118.6(6) . . ?
C19B C24B C23B 116.5(6) . . ?

loop_
_geom_bond_atom_site_label_1
_geom_bond_atom_site_label_2
_geom_bond_distance
_geom_bond_site_symmetry_2
_geom_bond_publ_flag
Ni1A O1A 1.834(4) . ?
Ni1A O2A 1.845(4) . ?
Ni1A N1A 1.910(4) . ?
Ni1A N2A 1.895(4) . ?
Cl1A C2A 1.728(6) . ?
Cl2A C4A 1.740(6) . ?
Cl3A C23A 1.716(6) . ?
Cl4A C21A 1.738(6) . ?
Si1A O3A 1.606(4) . ?
Si1A C10A 1.848(6) . ?
Si1A C11A 1.840(6) . ?
Si1A C12A 1.859(6) . ?
Si2A O3A 1.613(4) . ?
Si2A C13A 1.849(6) . ?
Si2A C14A 1.836(6) . ?
Si2A C15A 1.873(6) . ?
O1A C1A 1.285(6) . ?
O2A C24A 1.307(6) . ?
N1A C7A 1.277(6) . ?
N1A C8A 1.469(6) . ?
N2A C17A 1.462(6) . ?
N2A C18A 1.284(6) . ?
C1A C2A 1.405(7) . ?
C1A C6A 1.431(7) . ?
C2A C3A 1.354(8) . ?
C3A H3A 0.9300 . ?
C3A C4A 1.401(8) . ?
C4A C5A 1.355(8) . ?
C5A H5A 0.9300 . ?
C5A C6A 1.371(7) . ?
C6A C7A 1.451(7) . ?
C7A H7A 0.9300 . ?
C8A H8AA 0.9700 . ?
C8A H8AB 0.9700 . ?
C8A C9A 1.528(7) . ?
C9A H9AA 0.9700 . ?
C9A H9AB 0.9700 . ?
C9A C10A 1.503(7) . ?
C10A H10E 0.9700 . ?
C10A H10F 0.9700 . ?
C11A H11D 0.9600 . ?
C11A H11E 0.9600 . ?
C11A H11F 0.9600 . ?
C12A H12D 0.9600 . ?
C12A H12E 0.9600 . ?
C12A H12F 0.9600 . ?
C13A H13D 0.9600 . ?
C13A H13E 0.9600 . ?
C13A H13F 0.9600 . ?
C14A H14D 0.9600 . ?
C14A H14E 0.9600 . ?
C14A H14F 0.9600 . ?
C15A H15C 0.9700 . ?
C15A H15D 0.9700 . ?
C15A C16A 1.503(7) . ?
C16A H16C 0.9700 . ?
C16A H16D 0.9700 . ?
C16A C17A 1.518(7) . ?
C17A H17C 0.9700 . ?
C17A H17D 0.9700 . ?
C18A H18A 0.9300 . ?
C18A C19A 1.417(7) . ?
C19A C20A 1.398(7) . ?
C19A C24A 1.404(7) . ?
C20A H20A 0.9300 . ?
C20A C21A 1.383(9) . ?
C21A C22A 1.385(9) . ?
C22A H22A 0.9300 . ?
C22A C23A 1.359(7) . ?
C23A C24A 1.428(7) . ?
Ni1B O1B 1.849(4) . ?
Ni1B O2B 1.826(4) . ?
Ni1B N1B 1.914(5) . ?
Ni1B N2B 1.890(4) . ?
Cl1B C4B 1.740(7) . ?
Cl2B C2B 1.736(7) . ?
Cl3B C23B 1.729(6) . ?
Cl4B C21B 1.733(6) . ?
Si1B O3B 1.598(5) . ?
Si1B C10B 1.878(11) . ?
Si1B C10X 1.870(7) . ?
Si1B C11B 1.830(7) . ?
Si1B C12B 1.833(7) . ?
Si2B O3B 1.602(5) . ?
Si2B C13B 1.850(8) . ?
Si2B C14B 1.847(7) . ?
Si2B C15B 1.855(6) . ?
O1B C1B 1.301(6) . ?
O2B C24B 1.299(6) . ?
N1B C7B 1.274(6) . ?
N1B C8B 1.478(6) . ?
N2B C17B 1.465(6) . ?
N2B C18B 1.288(6) . ?
C1B C2B 1.405(8) . ?
C1B C6B 1.417(8) . ?
C2B C3B 1.373(8) . ?
C3B H3B 0.9300 . ?
C3B C4B 1.384(9) . ?
C4B C5B 1.357(9) . ?
C5B H5B 0.9300 . ?
C5B C6B 1.393(8) . ?
C6B C7B 1.427(8) . ?
C7B H7B 0.9300 . ?
C8B H8BA 0.9700 . ?
C8B H8BB 0.9700 . ?
C8B H8BC 0.9700 . ?
C8B H8BD 0.9700 . ?
C8B C9B 1.536(12) . ?
C8B C9X 1.537(8) . ?
C9B H9BA 0.9700 . ?
C9B H9BB 0.9700 . ?
C9B C10B 1.519(12) . ?
C9X H9XA 0.9700 . ?
C9X H9XB 0.9700 . ?
C9X C10X 1.520(9) . ?
C10B H10A 0.9700 . ?
C10B H10B 0.9700 . ?
C10X H10C 0.9700 . ?
C10X H10D 0.9700 . ?
C11B H11A 0.9600 . ?
C11B H11B 0.9600 . ?
C11B H11C 0.9600 . ?
C12B H12A 0.9600 . ?
C12B H12B 0.9600 . ?
C12B H12C 0.9600 . ?
C13B H13A 0.9600 . ?
C13B H13B 0.9600 . ?
C13B H13C 0.9600 . ?
C14B H14A 0.9600 . ?
C14B H14B 0.9600 . ?
C14B H14C 0.9600 . ?
C15B H15A 0.9700 . ?
C15B H15B 0.9700 . ?
C15B C16B 1.506(7) . ?
C16B H16A 0.9700 . ?
C16B H16B 0.9700 . ?
C16B C17B 1.523(7) . ?
C17B H17A 0.9700 . ?
C17B H17B 0.9700 . ?
C18B H18B 0.9300 . ?
C18B C19B 1.428(7) . ?
C19B C20B 1.403(7) . ?
C19B C24B 1.401(7) . ?
C20B H20B 0.9300 . ?
C20B C21B 1.371(8) . ?
C21B C22B 1.384(8) . ?
C22B H22B 0.9300 . ?
C22B C23B 1.368(8) . ?
C23B C24B 1.413(7) . ?

loop_
_geom_torsion_atom_site_label_1
_geom_torsion_atom_site_label_2
_geom_torsion_atom_site_label_3
_geom_torsion_atom_site_label_4
_geom_torsion
_geom_torsion_site_symmetry_1
_geom_torsion_site_symmetry_2
_geom_torsion_site_symmetry_3
_geom_torsion_site_symmetry_4
_geom_torsion_publ_flag
Ni1A O1A C1A C2A 150.5(4) . . . . ?
Ni1A O1A C1A C6A -30.6(7) . . . . ?
Ni1A O2A C24A C19A -13.5(7) . . . . ?
Ni1A O2A C24A C23A 170.0(3) . . . . ?
Ni1A N1A C7A C6A -2.5(7) . . . . ?
Ni1A N1A C8A C9A -55.2(5) . . . . ?
Ni1A N2A C17A C16A -62.9(5) . . . . ?
Ni1A N2A C18A C19A 1.3(7) . . . . ?
Cl1A C2A C3A C4A 179.1(4) . . . . ?
Cl2A C4A C5A C6A -175.5(4) . . . . ?
Cl3A C23A C24A O2A 0.2(6) . . . . ?
Cl3A C23A C24A C19A -176.5(4) . . . . ?
Cl4A C21A C22A C23A 178.5(4) . . . . ?
Si2A C15A C16A C17A 168.0(4) . . . . ?
O1A Ni1A O2A C24A -86.0(10) . . . . ?
O1A Ni1A N2A C17A -30.7(4) . . . . ?
O1A Ni1A N2A C18A 157.1(4) . . . . ?
O1A C1A C2A Cl1A 1.1(7) . . . . ?
O1A C1A C2A C3A -178.4(5) . . . . ?
O1A C1A C6A C5A -178.8(5) . . . . ?
O1A C1A C6A C7A -1.9(7) . . . . ?
O2A Ni1A O1A C1A -48.2(11) . . . . ?
O2A Ni1A N2A C17A 160.0(4) . . . . ?
O2A Ni1A N2A C18A -12.2(4) . . . . ?
O3A Si1A C10A C9A -67.3(5) . . . . ?
O3A Si2A C15A C16A -63.4(5) . . . . ?
N1A Ni1A O1A C1A 36.6(4) . . . . ?
N1A Ni1A O2A C24A -171.3(4) . . . . ?
N1A C8A C9A C10A -67.9(6) . . . . ?
N2A Ni1A O1A C1A -153.1(4) . . . . ?
N2A Ni1A O2A C24A 18.5(4) . . . . ?
N2A C18A C19A C20A -174.4(5) . . . . ?
N2A C18A C19A C24A 9.3(8) . . . . ?
C1A C2A C3A C4A -1.4(9) . . . . ?
C1A C6A C7A N1A 19.0(8) . . . . ?
C2A C1A C6A C5A 0.3(7) . . . . ?
C2A C1A C6A C7A 177.1(5) . . . . ?
C2A C3A C4A Cl2A 178.2(4) . . . . ?
C2A C3A C4A C5A -2.7(9) . . . . ?
C3A C4A C5A C6A 5.5(8) . . . . ?
C4A C5A C6A C1A -4.2(8) . . . . ?
C4A C5A C6A C7A 178.9(5) . . . . ?
C5A C6A C7A N1A -164.1(5) . . . . ?
C6A C1A C2A Cl1A -178.0(4) . . . . ?
C6A C1A C2A C3A 2.5(8) . . . . ?
C7A N1A C8A C9A 120.4(5) . . . . ?
C8A N1A C7A C6A -177.8(5) . . . . ?
C8A C9A C10A Si1A 172.7(4) . . . . ?
C10A Si1A O3A Si2A -173.7(10) . . . . ?
C11A Si1A O3A Si2A -54.0(11) . . . . ?
C11A Si1A C10A C9A 173.3(5) . . . . ?
C12A Si1A O3A Si2A 66.6(11) . . . . ?
C12A Si1A C10A C9A 51.7(5) . . . . ?
C13A Si2A O3A Si1A 61.4(11) . . . . ?
C13A Si2A C15A C16A 56.5(5) . . . . ?
C14A Si2A O3A Si1A -59.4(11) . . . . ?
C14A Si2A C15A C16A 177.8(5) . . . . ?
C15A Si2A O3A Si1A -176.8(10) . . . . ?
C15A C16A C17A N2A -63.9(6) . . . . ?
C17A N2A C18A C19A -171.0(5) . . . . ?
C18A N2A C17A C16A 109.8(5) . . . . ?
C18A C19A C20A C21A -174.7(5) . . . . ?
C18A C19A C24A O2A -2.9(8) . . . . ?
C18A C19A C24A C23A 173.6(5) . . . . ?
C19A C20A C21A Cl4A -178.7(4) . . . . ?
C19A C20A C21A C22A -0.2(9) . . . . ?
C20A C19A C24A O2A -179.1(5) . . . . ?
C20A C19A C24A C23A -2.6(7) . . . . ?
C20A C21A C22A C23A 0.0(9) . . . . ?
C21A C22A C23A Cl3A 177.7(5) . . . . ?
C21A C22A C23A C24A -1.2(9) . . . . ?
C22A C23A C24A O2A 179.1(5) . . . . ?
C22A C23A C24A C19A 2.4(8) . . . . ?
C24A C19A C20A C21A 1.6(8) . . . . ?
Ni1B O1B C1B C2B 152.0(5) . . . . ?
Ni1B O1B C1B C6B -29.2(8) . . . . ?
Ni1B O2B C24B C19B -21.8(7) . . . . ?
Ni1B O2B C24B C23B 160.0(4) . . . . ?
Ni1B N1B C7B C6B -0.1(9) . . . . ?
Ni1B N1B C8B C9B -92.2(11) . . . . ?
Ni1B N1B C8B C9X -53.1(6) . . . . ?
Ni1B N2B C17B C16B -63.2(5) . . . . ?
Ni1B N2B C18B C19B -2.1(7) . . . . ?
Cl1B C4B C5B C6B -176.4(5) . . . . ?
Cl2B C2B C3B C4B -178.7(5) . . . . ?
Cl3B C23B C24B O2B -0.7(7) . . . . ?
Cl3B C23B C24B C19B -179.1(4) . . . . ?
Cl4B C21B C22B C23B -178.2(4) . . . . ?
Si2B C15B C16B C17B 175.5(4) . . . . ?
O1B Ni1B O2B C24B -74.3(9) . . . . ?
O1B Ni1B N2B C17B -34.8(4) . . . . ?
O1B Ni1B N2B C18B 153.7(4) . . . . ?
O1B C1B C2B Cl2B -1.9(8) . . . . ?
O1B C1B C2B C3B -177.9(6) . . . . ?
O1B C1B C6B C5B -179.6(6) . . . . ?
O1B C1B C6B C7B 1.2(9) . . . . ?
O2B Ni1B O1B C1B -57.8(10) . . . . ?
O2B Ni1B N2B C17B 157.7(4) . . . . ?
O2B Ni1B N2B C18B -13.8(4) . . . . ?
O3B Si1B C10B C9B 175(2) . . . . ?
O3B Si1B C10X C9X -79.0(6) . . . . ?
O3B Si2B C15B C16B -67.0(5) . . . . ?
N1B Ni1B O1B C1B 33.4(5) . . . . ?
N1B Ni1B O2B C24B -166.1(4) . . . . ?
N1B Ni1B N2B C17B 64.1(11) . . . . ?
N1B Ni1B N2B C18B -107.4(11) . . . . ?
N1B C8B C9B C10B 59(3) . . . . ?
N1B C8B C9X C10X -68.6(8) . . . . ?
N2B Ni1B O1B C1B -158.0(5) . . . . ?
N2B Ni1B O2B C24B 25.5(4) . . . . ?
N2B C18B C19B C20B -170.9(5) . . . . ?
N2B C18B C19B C24B 13.2(8) . . . . ?
C1B C2B C3B C4B -2.8(10) . . . . ?
C1B C6B C7B N1B 14.2(10) . . . . ?
C2B C1B C6B C5B -0.7(9) . . . . ?
C2B C1B C6B C7B -179.9(5) . . . . ?
C2B C3B C4B Cl1B 178.8(5) . . . . ?
C2B C3B C4B C5B -0.4(10) . . . . ?
C3B C4B C5B C6B 2.8(10) . . . . ?
C4B C5B C6B C1B -2.3(9) . . . . ?
C4B C5B C6B C7B 177.0(6) . . . . ?
C5B C6B C7B N1B -165.0(6) . . . . ?
C6B C1B C2B Cl2B 179.2(4) . . . . ?
C6B C1B C2B C3B 3.2(9) . . . . ?
C7B N1B C8B C9B 86.2(11) . . . . ?
C7B N1B C8B C9X 125.3(6) . . . . ?
C8B N1B C7B C6B -178.4(6) . . . . ?
C8B C9B C10B Si1B 166.0(17) . . . . ?
C8B C9X C10X Si1B 173.5(5) . . . . ?
C10B Si1B O3B Si2B 104.7(17) . . . . ?
C10X Si1B O3B Si2B 119.4(14) . . . . ?
C11B Si1B O3B Si2B -125.7(14) . . . . ?
C11B Si1B C10B C9B 62(3) . . . . ?
C11B Si1B C10X C9X 163.0(6) . . . . ?
C12B Si1B O3B Si2B -4.6(15) . . . . ?
C12B Si1B C10B C9B -74(2) . . . . ?
C12B Si1B C10X C9X 45.3(7) . . . . ?
C13B Si2B O3B Si1B 136.9(14) . . . . ?
C13B Si2B C15B C16B 51.2(6) . . . . ?
C14B Si2B O3B Si1B 16.0(15) . . . . ?
C14B Si2B C15B C16B 172.5(5) . . . . ?
C15B Si2B O3B Si1B -103.6(14) . . . . ?
C15B C16B C17B N2B -60.1(6) . . . . ?
C17B N2B C18B C19B -173.7(5) . . . . ?
C18B N2B C17B C16B 109.0(5) . . . . ?
C18B C19B C20B C21B -179.6(5) . . . . ?
C18B C19B C24B O2B -0.9(8) . . . . ?
C18B C19B C24B C23B 177.4(5) . . . . ?
C19B C20B C21B Cl4B -179.2(4) . . . . ?
C19B C20B C21B C22B 3.3(8) . . . . ?
C20B C19B C24B O2B -176.7(5) . . . . ?
C20B C19B C24B C23B 1.5(7) . . . . ?
C20B C21B C22B C23B -0.6(9) . . . . ?
C21B C22B C23B Cl3B 178.6(4) . . . . ?
C21B C22B C23B C24B -1.7(9) . . . . ?
C22B C23B C24B O2B 179.6(5) . . . . ?
C22B C23B C24B C19B 1.2(8) . . . . ?
C24B C19B C20B C21B -3.8(8) . . . . ?
